data_7223118
loop_
_publ_author_name
'Gong, Peng'
'Ye, Kaiqi'
'Sun, Jingbo'
'Chen, Peng'
'Xue, peng chong'
'Yang, Hao'
'Lu, Ran'

_publ_section_title
;
 Electroluminescence and Fluorescence Response towards Acid Vapors
 Depending on the Structures of Indole-fused Phospholes
;
_journal_name_full 'RSC Adv.'
_journal_paper_doi 10.1039/C5RA19867D
_journal_year 2015
_chemical_formula_sum 'C26 H25 N2 O2 P'
_chemical_formula_weight 428.45
_chemical_name_systematic
; 
 ? 
;
_space_group_IT_number 14
_symmetry_cell_setting monoclinic
_symmetry_space_group_name_Hall '-P 2yn'
_symmetry_space_group_name_H-M 'P 1 21/n 1'
_atom_sites_solution_hydrogens geom
_atom_sites_solution_primary direct
_atom_sites_solution_secondary difmap
_audit_creation_method SHELXL-97
_audit_update_record
;
2015-03-07 deposited with the CCDC.
2015-10-30 downloaded from the CCDC.
;
_cell_angle_alpha 90.00
_cell_angle_beta 100.74(3)
_cell_angle_gamma 90.00
_cell_formula_units_Z 4
_cell_length_a 10.649(2)
_cell_length_b 10.083(2)
_cell_length_c 20.878(4)
_cell_measurement_temperature 293(2)
_cell_volume 2202.5(8)
_computing_structure_refinement 'SHELXL-97 (Sheldrick, 1997)'
_computing_structure_solution 'SHELXS-97 (Sheldrick, 1990)'
_diffrn_ambient_temperature 293(2)
_diffrn_measured_fraction_theta_full 0.997
_diffrn_measured_fraction_theta_max 0.997
_diffrn_radiation_monochromator graphite
_diffrn_radiation_source 'fine-focus sealed tube'
_diffrn_radiation_type MoK\a
_diffrn_radiation_wavelength 0.71073
_diffrn_reflns_av_R_equivalents 0.0393
_diffrn_reflns_av_sigmaI/netI 0.0407
_diffrn_reflns_limit_h_max 13
_diffrn_reflns_limit_h_min -13
_diffrn_reflns_limit_k_max 13
_diffrn_reflns_limit_k_min -13
_diffrn_reflns_limit_l_max 27
_diffrn_reflns_limit_l_min -27
_diffrn_reflns_number 20088
_diffrn_reflns_theta_full 27.48
_diffrn_reflns_theta_max 27.48
_diffrn_reflns_theta_min 3.10
_exptl_absorpt_coefficient_mu 0.151
_exptl_crystal_colour yellow
_exptl_crystal_density_diffrn 1.292
_exptl_crystal_density_method 'not measured'
_exptl_crystal_description block
_exptl_crystal_F_000 904
_refine_diff_density_max 0.428
_refine_diff_density_min -0.317
_refine_diff_density_rms 0.061
_refine_ls_extinction_method none
_refine_ls_goodness_of_fit_ref 1.082
_refine_ls_hydrogen_treatment mixed
_refine_ls_matrix_type full
_refine_ls_number_parameters 296
_refine_ls_number_reflns 5024
_refine_ls_number_restraints 4
_refine_ls_restrained_S_all 1.086
_refine_ls_R_factor_all 0.0756
_refine_ls_R_factor_gt 0.0557
_refine_ls_shift/su_max 0.009
_refine_ls_shift/su_mean 0.001
_refine_ls_structure_factor_coef Fsqd
_refine_ls_weighting_details 'calc w=1/[\s^2^(Fo^2^)+(0.1027P)^2^+0.0000P] where P=(Fo^2^+2Fc^2^)/3'
_refine_ls_weighting_scheme calc
_refine_ls_wR_factor_gt 0.1571
_refine_ls_wR_factor_ref 0.1681
_reflns_number_gt 3529
_reflns_number_total 5024
_reflns_threshold_expression >2sigma(I)
_cod_data_source_file c5ra19867d2.cif
_cod_data_source_block c
_cod_depositor_comments
;
The following automatic conversions were performed:

'_symmetry_cell_setting' value 'Monoclinic' changed to 'monoclinic'
according to
/usr/data/users/saulius/crontab/automatic-downloads/rss-feeds/RSC/lib/dictionaries/cif_core.dic
dictionary named 'cif_core.dic' version 2.4.2 from 2011-04-26.

Automatic conversion script
Id: cif_fix_values 3271 2015-04-21 07:52:19Z andrius 
;
_cod_original_sg_symbol_H-M 'P2(1)/n  '
_cod_database_code 7223118

loop_
_symmetry_equiv_pos_as_xyz
'x, y, z'
'-x+1/2, y+1/2, -z+1/2'
'-x, -y, -z'
'x-1/2, -y-1/2, z-1/2'

loop_
_atom_site_label
_atom_site_type_symbol
_atom_site_fract_x
_atom_site_fract_y
_atom_site_fract_z
_atom_site_U_iso_or_equiv
_atom_site_adp_type
_atom_site_occupancy
_atom_site_symmetry_multiplicity
_atom_site_calc_flag
_atom_site_refinement_flags
P1 P 0.78932(5) 0.74261(5) 0.10529(3) 0.03687(17) Uani 1 1 d .
N1 N 0.66786(16) 0.98785(17) -0.03461(8) 0.0402(4) Uani 1 1 d .
N2 N 0.94874(16) 1.07175(16) 0.07065(9) 0.0404(4) Uani 1 1 d .
O1 O 0.83229(15) 0.60315(15) 0.10038(8) 0.0526(4) Uani 1 1 d .
C1 C 0.3826(3) 0.8045(3) -0.11871(15) 0.0729(8) Uani 1 1 d .
H1A H 0.3149 0.8080 -0.1540 0.087 Uiso 1 1 calc R
C2 C 0.4691(2) 0.9080(3) -0.10884(13) 0.0606(7) Uani 1 1 d .
H2A H 0.4612 0.9805 -0.1368 0.073 Uiso 1 1 calc R
C3 C 0.5686(2) 0.8990(2) -0.05523(10) 0.0440(5) Uani 1 1 d .
C4 C 0.58207(18) 0.7898(2) -0.01252(10) 0.0407(5) Uani 1 1 d .
C5 C 0.4924(2) 0.6867(2) -0.02411(13) 0.0532(6) Uani 1 1 d .
H5A H 0.4989 0.6137 0.0035 0.064 Uiso 1 1 calc R
C6 C 0.3939(2) 0.6957(3) -0.07758(15) 0.0682(8) Uani 1 1 d .
H6A H 0.3343 0.6275 -0.0860 0.082 Uiso 1 1 calc R
C7 C 0.6791(2) 1.1144(2) -0.06699(12) 0.0524(6) Uani 1 1 d .
H7A H 0.7526 1.1613 -0.0444 0.079 Uiso 1 1 calc R
H7B H 0.6037 1.1664 -0.0666 0.079 Uiso 1 1 calc R
H7C H 0.6882 1.0987 -0.1112 0.079 Uiso 1 1 calc R
C8 C 0.74316(18) 0.93536(19) 0.01956(9) 0.0359(4) Uani 1 1 d .
C9 C 0.69397(18) 0.8140(2) 0.03475(10) 0.0382(4) Uani 1 1 d .
C10 C 0.86215(18) 0.97014(19) 0.06378(9) 0.0359(4) Uani 1 1 d .
C11 C 0.9429(3) 1.1958(3) 0.03488(15) 0.0594(7) Uani 1 1 d .
C12 C 1.04650(19) 1.0411(2) 0.12249(10) 0.0411(5) Uani 1 1 d .
C13 C 1.1570(2) 1.1118(3) 0.14773(13) 0.0562(6) Uani 1 1 d .
H13A H 1.1747 1.1932 0.1305 0.067 Uiso 1 1 calc R
C14 C 1.2387(2) 1.0554(3) 0.19927(14) 0.0650(7) Uani 1 1 d .
H14A H 1.3139 1.0999 0.2166 0.078 Uiso 1 1 calc R
C15 C 1.2136(2) 0.9350(3) 0.22650(13) 0.0634(7) Uani 1 1 d .
H15A H 1.2714 0.9010 0.2616 0.076 Uiso 1 1 calc R
C16 C 1.1041(2) 0.8652(3) 0.20211(11) 0.0543(6) Uani 1 1 d .
H16A H 1.0868 0.7849 0.2206 0.065 Uiso 1 1 calc R
C17 C 1.01965(18) 0.9179(2) 0.14904(10) 0.0406(5) Uani 1 1 d .
C18 C 0.90131(18) 0.8740(2) 0.11066(10) 0.0387(4) Uani 1 1 d .
C19 C 0.70399(18) 0.76282(19) 0.17120(10) 0.0380(4) Uani 1 1 d .
C20 C 0.6105(2) 0.6710(2) 0.17777(12) 0.0528(6) Uani 1 1 d .
H20A H 0.5961 0.5985 0.1498 0.063 Uiso 1 1 calc R
C21 C 0.5381(2) 0.6870(3) 0.22612(14) 0.0625(7) Uani 1 1 d .
H21A H 0.4755 0.6251 0.2305 0.075 Uiso 1 1 calc R
C22 C 0.5585(2) 0.7933(3) 0.26735(12) 0.0568(6) Uani 1 1 d .
H22A H 0.5093 0.8040 0.2994 0.068 Uiso 1 1 calc R
C23 C 0.6523(2) 0.8850(3) 0.26154(11) 0.0539(6) Uani 1 1 d .
H23A H 0.6659 0.9576 0.2895 0.065 Uiso 1 1 calc R
C24 C 0.7255(2) 0.8686(2) 0.21417(10) 0.0454(5) Uani 1 1 d .
H24A H 0.7899 0.9292 0.2110 0.054 Uiso 1 1 calc R
O2 O 1.06472(19) 0.4724(2) 0.12152(12) 0.0783(7) Uani 1 1 d D
C26 C 1.1453(4) 0.5515(4) 0.0937(3) 0.1200(17) Uani 1 1 d D
H26A H 1.1661 0.6291 0.1211 0.144 Uiso 1 1 calc R
H26B H 1.0989 0.5820 0.0519 0.144 Uiso 1 1 calc R
C25 C 1.2579(4) 0.4947(5) 0.0841(2) 0.1180(15) Uani 1 1 d .
H25A H 1.3066 0.5588 0.0651 0.177 Uiso 1 1 calc R
H25B H 1.2393 0.4200 0.0554 0.177 Uiso 1 1 calc R
H25C H 1.3063 0.4657 0.1252 0.177 Uiso 1 1 calc R
H2B H 0.995(3) 0.517(4) 0.1199(18) 0.092(11) Uiso 1 1 d .
H11B H 0.860(3) 1.244(3) 0.0332(16) 0.096(11) Uiso 1 1 d D
H11A H 1.000(3) 1.254(3) 0.0566(15) 0.085(10) Uiso 1 1 d D
H11C H 0.949(3) 1.184(3) -0.0069(16) 0.097(11) Uiso 1 1 d D

loop_
_atom_site_aniso_label
_atom_site_aniso_U_11
_atom_site_aniso_U_22
_atom_site_aniso_U_33
_atom_site_aniso_U_23
_atom_site_aniso_U_13
_atom_site_aniso_U_12
P1 0.0364(3) 0.0362(3) 0.0395(3) 0.0058(2) 0.0109(2) 0.0022(2)
N1 0.0428(9) 0.0440(9) 0.0340(8) 0.0042(7) 0.0075(7) 0.0071(8)
N2 0.0431(9) 0.0363(9) 0.0445(9) 0.0009(7) 0.0149(7) -0.0031(7)
O1 0.0570(9) 0.0405(8) 0.0646(10) 0.0069(7) 0.0225(8) 0.0114(7)
C1 0.0549(15) 0.089(2) 0.0649(18) -0.0222(16) -0.0133(13) 0.0130(16)
C2 0.0543(14) 0.0710(16) 0.0510(14) -0.0073(12) -0.0048(11) 0.0149(13)
C3 0.0409(11) 0.0526(12) 0.0386(11) -0.0054(9) 0.0079(9) 0.0106(10)
C4 0.0369(10) 0.0454(11) 0.0401(11) -0.0077(9) 0.0084(8) 0.0040(9)
C5 0.0441(12) 0.0523(13) 0.0641(15) -0.0168(11) 0.0122(11) -0.0011(10)
C6 0.0459(13) 0.0772(19) 0.0789(19) -0.0359(16) 0.0045(12) -0.0055(14)
C7 0.0638(14) 0.0466(12) 0.0463(13) 0.0105(9) 0.0088(11) 0.0126(11)
C8 0.0373(10) 0.0391(10) 0.0323(9) 0.0020(7) 0.0089(8) 0.0043(8)
C9 0.0359(10) 0.0414(10) 0.0382(10) 0.0011(8) 0.0088(8) 0.0007(9)
C10 0.0348(9) 0.0387(10) 0.0362(10) 0.0027(8) 0.0121(8) 0.0012(8)
C11 0.0685(17) 0.0426(13) 0.0677(18) 0.0106(12) 0.0145(14) -0.0085(13)
C12 0.0352(10) 0.0468(11) 0.0432(11) -0.0091(9) 0.0122(8) -0.0009(9)
C13 0.0473(12) 0.0579(14) 0.0659(16) -0.0214(12) 0.0174(11) -0.0104(11)
C14 0.0402(12) 0.0814(19) 0.0711(17) -0.0325(15) 0.0046(12) -0.0056(13)
C15 0.0441(13) 0.085(2) 0.0555(15) -0.0144(13) -0.0043(11) 0.0099(13)
C16 0.0442(12) 0.0708(16) 0.0455(13) 0.0037(11) 0.0026(10) 0.0071(11)
C17 0.0334(10) 0.0487(11) 0.0403(11) -0.0013(9) 0.0085(8) 0.0036(9)
C18 0.0324(9) 0.0453(11) 0.0384(10) 0.0068(8) 0.0066(8) 0.0004(9)
C19 0.0360(10) 0.0413(11) 0.0376(10) 0.0087(8) 0.0090(8) 0.0048(8)
C20 0.0556(13) 0.0489(12) 0.0586(14) -0.0025(10) 0.0230(11) -0.0105(11)
C21 0.0542(14) 0.0718(17) 0.0688(17) 0.0040(13) 0.0301(13) -0.0127(13)
C22 0.0521(13) 0.0744(16) 0.0490(13) 0.0049(12) 0.0227(11) 0.0065(12)
C23 0.0597(14) 0.0600(14) 0.0428(12) -0.0014(10) 0.0117(10) 0.0064(11)
C24 0.0471(12) 0.0465(12) 0.0431(11) 0.0015(9) 0.0098(9) -0.0022(10)
O2 0.0576(11) 0.0704(13) 0.1131(18) 0.0349(12) 0.0321(11) 0.0087(10)
C26 0.101(3) 0.089(3) 0.190(5) 0.062(3) 0.080(3) 0.017(2)
C25 0.094(3) 0.125(4) 0.153(4) 0.018(3) 0.071(3) 0.001(2)

loop_
_atom_type_symbol
_atom_type_description
_atom_type_scat_dispersion_real
_atom_type_scat_dispersion_imag
_atom_type_scat_source
C C 0.0033 0.0016 'International Tables Vol C Tables 4.2.6.8 and 6.1.1.4'
H H 0.0000 0.0000 'International Tables Vol C Tables 4.2.6.8 and 6.1.1.4'
N N 0.0061 0.0033 'International Tables Vol C Tables 4.2.6.8 and 6.1.1.4'
O O 0.0106 0.0060 'International Tables Vol C Tables 4.2.6.8 and 6.1.1.4'
P P 0.1023 0.0942 'International Tables Vol C Tables 4.2.6.8 and 6.1.1.4'

loop_
_geom_angle_atom_site_label_1
_geom_angle_atom_site_label_2
_geom_angle_atom_site_label_3
_geom_angle
O1 P1 C18 119.93(9)
O1 P1 C9 117.46(10)
C18 P1 C9 91.33(9)
O1 P1 C19 111.46(9)
C18 P1 C19 107.29(10)
C9 P1 C19 107.24(9)
C8 N1 C3 107.58(17)
C8 N1 C7 129.54(19)
C3 N1 C7 122.86(19)
C10 N2 C12 107.91(16)
C10 N2 C11 128.88(19)
C12 N2 C11 123.12(19)
C2 C1 C6 121.8(3)
C1 C2 C3 117.2(3)
N1 C3 C2 128.8(2)
N1 C3 C4 109.00(18)
C2 C3 C4 122.2(2)
C5 C4 C3 119.0(2)
C5 C4 C9 134.8(2)
C3 C4 C9 106.22(18)
C6 C5 C4 118.7(3)
C1 C6 C5 121.2(3)
N1 C8 C9 109.99(17)
N1 C8 C10 137.30(18)
C9 C8 C10 112.67(17)
C8 C9 C4 107.20(18)
C8 C9 P1 111.35(15)
C4 C9 P1 141.45(16)
N2 C10 C18 109.96(18)
N2 C10 C8 137.11(18)
C18 C10 C8 112.90(17)
N2 C12 C13 129.7(2)
N2 C12 C17 108.95(18)
C13 C12 C17 121.4(2)
C14 C13 C12 116.9(3)
C13 C14 C15 122.7(2)
C16 C15 C14 120.7(3)
C15 C16 C17 118.4(3)
C16 C17 C12 120.0(2)
C16 C17 C18 134.2(2)
C12 C17 C18 105.89(18)
C10 C18 C17 107.28(18)
C10 C18 P1 111.58(15)
C17 C18 P1 141.10(16)
C24 C19 C20 119.06(19)
C24 C19 P1 122.52(15)
C20 C19 P1 118.39(17)
C19 C20 C21 120.0(2)
C22 C21 C20 120.3(2)
C21 C22 C23 120.2(2)
C24 C23 C22 119.8(2)
C23 C24 C19 120.7(2)
O2 C26 C25 116.7(3)

loop_
_geom_bond_atom_site_label_1
_geom_bond_atom_site_label_2
_geom_bond_distance
P1 O1 1.4882(15)
P1 C18 1.772(2)
P1 C9 1.778(2)
P1 C19 1.796(2)
N1 C8 1.365(2)
N1 C3 1.391(3)
N1 C7 1.459(3)
N2 C10 1.368(3)
N2 C12 1.390(3)
N2 C11 1.452(3)
C1 C2 1.382(4)
C1 C6 1.384(5)
C2 C3 1.393(3)
C3 C4 1.407(3)
C4 C5 1.402(3)
C4 C9 1.420(3)
C5 C6 1.385(4)
C8 C9 1.390(3)
C8 C10 1.465(3)
C10 C18 1.385(3)
C12 C13 1.393(3)
C12 C17 1.411(3)
C13 C14 1.374(4)
C14 C15 1.388(4)
C15 C16 1.376(3)
C16 C17 1.396(3)
C17 C18 1.432(3)
C19 C24 1.385(3)
C19 C20 1.385(3)
C20 C21 1.389(3)
C21 C22 1.367(4)
C22 C23 1.382(4)
C23 C24 1.379(3)
O2 C26 1.376(3)
C26 C25 1.377(5)

loop_
_geom_hbond_atom_site_label_D
_geom_hbond_atom_site_label_H
_geom_hbond_atom_site_label_A
_geom_hbond_distance_DH
_geom_hbond_distance_HA
_geom_hbond_distance_DA
_geom_hbond_angle_DHA
O2 H2B O1 0.86(3) 1.91(4) 2.766(3) 170(4)
